data_1560792
loop_
_publ_author_name
'Baiheti, Tuohetijiang'
'Li, Hao'
'Yang, Zhihua'
'Han, Shujuan'
'Wang, Ying'
'Pan, Shilie'

_publ_section_title
;
 Two noncentrosymmetric polyphosphates featuring infinite one-dimensional
 (PO3)\\infty chain, LiMP2O6 (M = Rb, Cs): Synthesis, structure and
 optical properties
;
_journal_name_full 'Journal of Solid State Chemistry'
_journal_page_first 150
_journal_page_last 154
_journal_paper_doi 10.1016/j.jssc.2018.07.015
_journal_volume 266
_journal_year 2018
_chemical_formula_sum 'Li2 O12 P4 Rb2'
_chemical_formula_weight 500.70
_space_group_IT_number 43
_space_group_name_Hall 'F 2 -2d'
_space_group_name_H-M_alt 'F d d 2'
_symmetry_cell_setting orthorhombic
_symmetry_space_group_name_H-M 'F d d 2'
_atom_sites_solution_primary direct
_atom_sites_solution_secondary difmap
_cell_angle_alpha 90.00
_cell_angle_beta 90.00
_cell_angle_gamma 90.00
_cell_formula_units_Z 16
_cell_length_a 18.517(4)
_cell_length_b 19.037(4)
_cell_length_c 13.011(3)
_cell_measurement_reflns_used 1239
_cell_measurement_temperature 296(2)
_cell_measurement_theta_max 22.26
_cell_measurement_theta_min 3.07
_cell_volume 4586.5(17)
_computing_cell_refinement 'Bruker SMART'
_computing_data_collection 'Bruker SMART'
_computing_data_reduction 'Bruker SAINT'
_computing_molecular_graphics 'Bruker SHELXTL'
_computing_publication_material 'Bruker SHELXTL'
_computing_structure_refinement 'SHELXL-97 (Sheldrick, 1997)'
_computing_structure_solution 'SHELXS-97 (Sheldrick, 1990)'
_diffrn_ambient_temperature 296(2)
_diffrn_measured_fraction_theta_full 1.000
_diffrn_measured_fraction_theta_max 1.000
_diffrn_measurement_device_type 'CCD area detector'
_diffrn_measurement_method 'phi and omega scans'
_diffrn_radiation_monochromator graphite
_diffrn_radiation_source 'fine-focus sealed tube'
_diffrn_radiation_type MoK\a
_diffrn_radiation_wavelength 0.71073
_diffrn_reflns_av_R_equivalents 0.0575
_diffrn_reflns_av_sigmaI/netI 0.0871
_diffrn_reflns_limit_h_max 19
_diffrn_reflns_limit_h_min -24
_diffrn_reflns_limit_k_max 21
_diffrn_reflns_limit_k_min -24
_diffrn_reflns_limit_l_max 13
_diffrn_reflns_limit_l_min -16
_diffrn_reflns_number 6832
_diffrn_reflns_theta_full 27.47
_diffrn_reflns_theta_max 27.47
_diffrn_reflns_theta_min 2.19
_exptl_absorpt_coefficient_mu 9.152
_exptl_absorpt_correction_T_max 1.0000
_exptl_absorpt_correction_T_min 0.8034
_exptl_absorpt_correction_type numerical
_exptl_absorpt_process_details face-indexed
_exptl_crystal_colour colorless
_exptl_crystal_density_diffrn 2.901
_exptl_crystal_density_method 'not measured'
_exptl_crystal_description block
_exptl_crystal_F_000 3776
_exptl_crystal_size_max 0.204
_exptl_crystal_size_mid 0.067
_exptl_crystal_size_min 0.054
_refine_diff_density_max 0.715
_refine_diff_density_min -0.608
_refine_diff_density_rms 0.132
_refine_ls_abs_structure_details 'Flack H D (1983), Acta Cryst. A39, 876-881'
_refine_ls_abs_structure_Flack 0.001(8)
_refine_ls_extinction_method none
_refine_ls_goodness_of_fit_ref 0.915
_refine_ls_matrix_type full
_refine_ls_number_parameters 181
_refine_ls_number_reflns 2467
_refine_ls_number_restraints 7
_refine_ls_restrained_S_all 0.915
_refine_ls_R_factor_all 0.0555
_refine_ls_R_factor_gt 0.0387
_refine_ls_shift/su_max 0.000
_refine_ls_shift/su_mean 0.000
_refine_ls_structure_factor_coef Fsqd
_refine_ls_weighting_details 'calc w=1/[\s^2^(Fo^2^)+(0.0000P)^2^+0.0000P] where P=(Fo^2^+2Fc^2^)/3'
_refine_ls_weighting_scheme calc
_refine_ls_wR_factor_gt 0.0716
_refine_ls_wR_factor_ref 0.0791
_reflns_number_gt 1993
_reflns_number_total 2467
_reflns_threshold_expression >2sigma(I)
_cod_data_source_file JSSC-2018-266-150.cif
_cod_data_source_block 12345
_cod_depositor_comments
;
The following automatic conversions were performed:

data item '_exptl_absorpt_correction_type' value 'Numerical' was
changed to 'numerical' in accordance with the built-in table derived
from the CIF Core dictionary named 'cif_core.dic' version 2.4.5 last
updated on 2014-11-21.

data item '_symmetry_cell_setting' value 'Orthorhombic' was changed
to 'orthorhombic' in accordance with the built-in table derived from
the CIF Core dictionary named 'cif_core.dic' version 2.4.5 last
updated on 2014-11-21.

Automatic conversion script
Id: cif_fix_values 8369 2020-08-20 11:38:08Z andrius 
;
_cod_original_cell_volume 4586.3(18)
_cod_original_sg_symbol_H-M Fdd2
_cod_database_code 1560792

loop_
_symmetry_equiv_pos_as_xyz
'x, y, z'
'-x, -y, z'
'x+1/4, -y+1/4, z+1/4'
'-x+1/4, y+1/4, z+1/4'
'x, y+1/2, z+1/2'
'-x, -y+1/2, z+1/2'
'x+1/4, -y+3/4, z+3/4'
'-x+1/4, y+3/4, z+3/4'
'x+1/2, y, z+1/2'
'-x+1/2, -y, z+1/2'
'x+3/4, -y+1/4, z+3/4'
'-x+3/4, y+1/4, z+3/4'
'x+1/2, y+1/2, z'
'-x+1/2, -y+1/2, z'
'x+3/4, -y+3/4, z+1/4'
'-x+3/4, y+3/4, z+1/4'

loop_
_atom_site_label
_atom_site_type_symbol
_atom_site_fract_x
_atom_site_fract_y
_atom_site_fract_z
_atom_site_U_iso_or_equiv
_atom_site_adp_type
_atom_site_occupancy
_atom_site_symmetry_multiplicity
_atom_site_calc_flag
_atom_site_refinement_flags
_atom_site_disorder_assembly
_atom_site_disorder_group
Li1 Li 0.4789(6) 0.5910(6) 0.3926(9) 0.021(3) Uani 1 1 d U . .
Li2 Li 0.3528(7) 0.7620(6) 0.6214(10) 0.022(3) Uani 1 1 d . . .
Rb1 Rb 0.25251(4) 0.87847(3) 0.41811(6) 0.02930(18) Uani 1 1 d . . .
Rb2 Rb 0.12797(4) 0.98172(4) 0.15481(6) 0.0348(2) Uani 1 1 d . . .
P1 P 0.23749(10) 0.90528(9) -0.07161(14) 0.0178(4) Uani 1 1 d . . .
P2 P 0.41824(9) 0.74731(9) 0.41893(15) 0.0164(3) Uani 1 1 d . . .
P3 P 0.22924(10) 0.86364(9) 0.70895(14) 0.0183(4) Uani 1 1 d . . .
P4 P 0.11958(9) 1.02709(9) 0.45352(13) 0.0146(4) Uani 1 1 d . . .
O1 O 0.3511(3) 0.7684(2) 0.4704(4) 0.0241(12) Uani 1 1 d . . .
O2 O 0.2274(3) 0.8567(3) 0.0144(4) 0.0363(13) Uani 1 1 d . . .
O3 O 0.2189(3) 0.8589(2) -0.1696(3) 0.0281(13) Uani 1 1 d . . .
O4 O 0.1992(2) 0.9724(2) -0.0751(4) 0.0290(12) Uani 1 1 d . . .
O5 O 0.1783(2) 1.0814(2) 0.4087(4) 0.0270(11) Uani 1 1 d . . .
O6 O 0.1086(3) 0.9711(2) 0.3763(4) 0.0242(11) Uani 1 1 d . . .
O7 O 0.1607(3) 0.9906(2) 0.5476(3) 0.0219(11) Uani 1 1 d . . .
O8 O 0.0578(2) 1.0688(2) 0.4890(3) 0.0250(11) Uani 1 1 d . . .
O9 O 0.2315(2) 0.9462(2) 0.6873(3) 0.0205(11) Uani 1 1 d . . .
O10 O 0.1649(3) 0.8315(2) 0.6623(4) 0.0394(14) Uani 1 1 d . . .
O11 O 0.3021(3) 0.8377(3) 0.6828(5) 0.0492(16) Uani 1 1 d . . .
O12 O 0.4517(3) 0.6790(2) 0.4418(4) 0.0328(13) Uani 1 1 d . . .

loop_
_atom_site_aniso_label
_atom_site_aniso_U_11
_atom_site_aniso_U_22
_atom_site_aniso_U_33
_atom_site_aniso_U_23
_atom_site_aniso_U_13
_atom_site_aniso_U_12
Li1 0.022(3) 0.021(3) 0.018(4) 0.003(3) 0.006(3) 0.001(3)
Li2 0.032(8) 0.019(6) 0.015(6) 0.004(5) 0.002(5) -0.002(5)
Rb1 0.0343(4) 0.0243(4) 0.0294(4) -0.0045(4) -0.0084(3) 0.0037(3)
Rb2 0.0319(4) 0.0386(5) 0.0338(5) 0.0037(4) -0.0007(4) -0.0090(3)
P1 0.0231(10) 0.0165(8) 0.0137(9) 0.0005(7) -0.0043(8) -0.0032(7)
P2 0.0225(8) 0.0132(7) 0.0135(8) -0.0009(7) -0.0016(9) 0.0021(7)
P3 0.0220(9) 0.0190(9) 0.0141(9) -0.0050(7) -0.0018(7) 0.0043(7)
P4 0.0152(9) 0.0146(8) 0.0140(9) -0.0007(7) -0.0013(7) 0.0002(7)
O1 0.030(3) 0.028(3) 0.015(3) 0.004(2) 0.006(2) 0.006(2)
O2 0.040(3) 0.049(3) 0.020(3) 0.012(2) -0.006(2) -0.019(3)
O3 0.051(4) 0.020(3) 0.014(2) 0.001(2) 0.000(2) -0.011(2)
O4 0.023(3) 0.023(2) 0.041(3) -0.008(3) -0.012(2) 0.004(2)
O5 0.019(3) 0.023(3) 0.039(3) 0.012(3) -0.009(2) -0.0053(18)
O6 0.030(3) 0.022(3) 0.020(3) -0.003(2) -0.004(2) -0.002(2)
O7 0.028(3) 0.025(3) 0.013(2) 0.004(2) 0.001(2) 0.007(2)
O8 0.021(3) 0.035(3) 0.019(3) -0.001(2) -0.001(2) 0.012(2)
O9 0.022(3) 0.022(2) 0.018(3) 0.0054(19) -0.0011(19) -0.0025(19)
O10 0.051(4) 0.025(3) 0.043(3) -0.006(3) -0.027(3) -0.001(2)
O11 0.035(3) 0.042(3) 0.071(5) -0.015(3) 0.015(3) 0.015(3)
O12 0.048(4) 0.022(3) 0.028(3) 0.004(2) 0.000(2) 0.012(2)

loop_
_atom_type_symbol
_atom_type_description
_atom_type_scat_dispersion_real
_atom_type_scat_dispersion_imag
_atom_type_scat_source
Li Li -0.0003 0.0001 'International Tables Vol C Tables 4.2.6.8 and 6.1.1.4'
O O 0.0106 0.0060 'International Tables Vol C Tables 4.2.6.8 and 6.1.1.4'
P P 0.1023 0.0942 'International Tables Vol C Tables 4.2.6.8 and 6.1.1.4'
Rb Rb -0.9393 2.9676 'International Tables Vol C Tables 4.2.6.8 and 6.1.1.4'

loop_
_geom_angle_atom_site_label_1
_geom_angle_atom_site_label_2
_geom_angle_atom_site_label_3
_geom_angle
_geom_angle_site_symmetry_1
_geom_angle_site_symmetry_3
O12 Li1 O2 106.2(6) . 16_545
O12 Li1 O8 100.0(6) . 13_545
O2 Li1 O8 106.3(6) 16_545 13_545
O12 Li1 O6 110.2(6) . 14_565
O2 Li1 O6 110.2(7) 16_545 14_565
O8 Li1 O6 122.4(6) 13_545 14_565
O12 Li1 P4 120.8(6) . 13_545
O2 Li1 P4 85.7(4) 16_545 13_545
O8 Li1 P4 25.4(2) 13_545 13_545
O6 Li1 P4 119.4(5) 14_565 13_545
O12 Li1 P4 114.7(5) . 14_565
O2 Li1 P4 127.9(6) 16_545 14_565
O8 Li1 P4 97.0(4) 13_545 14_565
O6 Li1 P4 25.9(2) 14_565 14_565
P4 Li1 P4 98.9(3) 13_545 14_565
O12 Li1 P1 90.5(4) . 16_545
O2 Li1 P1 18.9(2) 16_545 16_545
O8 Li1 P1 120.5(5) 13_545 16_545
O6 Li1 P1 107.3(5) 14_565 16_545
P4 Li1 P1 103.0(3) 13_545 16_545
P4 Li1 P1 130.8(4) 14_565 16_545
O12 Li1 Rb1 61.0(3) . 16_545
O2 Li1 Rb1 142.8(6) 16_545 16_545
O8 Li1 Rb1 49.5(3) 13_545 16_545
O6 Li1 Rb1 106.9(4) 14_565 16_545
P4 Li1 Rb1 74.8(3) 13_545 16_545
P4 Li1 Rb1 86.8(3) 14_565 16_545
P1 Li1 Rb1 141.3(4) 16_545 16_545
O12 Li1 Rb2 62.4(4) . 16_545
O2 Li1 Rb2 67.8(4) 16_545 16_545
O8 Li1 Rb2 66.7(4) 13_545 16_545
O6 Li1 Rb2 170.1(5) 14_565 16_545
P4 Li1 Rb2 70.4(2) 13_545 16_545
P4 Li1 Rb2 161.4(4) 14_565 16_545
P1 Li1 Rb2 67.5(2) 16_545 16_545
Rb1 Li1 Rb2 75.8(2) 16_545 16_545
O12 Li1 Rb2 116.9(5) . 14_565
O2 Li1 Rb2 64.7(4) 16_545 14_565
O8 Li1 Rb2 143.1(5) 13_545 14_565
O6 Li1 Rb2 46.0(3) 14_565 14_565
P4 Li1 Rb2 120.4(3) 13_545 14_565
P4 Li1 Rb2 68.7(2) 14_565 14_565
P1 Li1 Rb2 62.2(2) 16_545 14_565
Rb1 Li1 Rb2 152.3(3) 16_545 14_565
Rb2 Li1 Rb2 129.7(3) 16_545 14_565
O12 Li1 Rb1 65.5(4) . 14_565
O2 Li1 Rb1 118.2(5) 16_545 14_565
O8 Li1 Rb1 135.4(5) 13_545 14_565
O6 Li1 Rb1 45.0(3) 14_565 14_565
P4 Li1 Rb1 153.8(4) 13_545 14_565
P4 Li1 Rb1 58.6(2) 14_565 14_565
P1 Li1 Rb1 102.3(3) 16_545 14_565
Rb1 Li1 Rb1 89.5(2) 16_545 14_565
Rb2 Li1 Rb1 126.6(3) 16_545 14_565
Rb2 Li1 Rb1 67.00(19) 14_565 14_565
O10 Li2 O11 120.8(7) 14_565 .
O10 Li2 O4 101.7(6) 14_565 7_565
O11 Li2 O4 100.9(6) . 7_565
O10 Li2 O1 109.7(6) 14_565 .
O11 Li2 O1 111.4(7) . .
O4 Li2 O1 111.3(6) 7_565 .
O10 Li2 P1 124.2(6) 14_565 7_565
O11 Li2 P1 84.9(5) . 7_565
O4 Li2 P1 22.8(2) 7_565 7_565
O1 Li2 P1 103.0(5) . 7_565
O10 Li2 P3 21.5(2) 14_565 14_565
O11 Li2 P3 101.1(5) . 14_565
O4 Li2 P3 116.4(5) 7_565 14_565
O1 Li2 P3 114.3(5) . 14_565
P1 Li2 P3 136.3(4) 7_565 14_565
O10 Li2 Rb2 76.8(4) 14_565 7_565
O11 Li2 Rb2 67.7(4) . 7_565
O4 Li2 Rb2 61.6(4) 7_565 7_565
O1 Li2 Rb2 171.7(5) . 7_565
P1 Li2 Rb2 68.8(2) 7_565 7_565
P3 Li2 Rb2 73.6(2) 14_565 7_565
O10 Li2 Rb1 55.8(4) 14_565 16_545
O11 Li2 Rb1 143.4(6) . 16_545
O4 Li2 Rb1 52.2(3) 7_565 16_545
O1 Li2 Rb1 102.4(5) . 16_545
P1 Li2 Rb1 74.1(3) 7_565 16_545
P3 Li2 Rb1 76.3(3) 14_565 16_545
Rb2 Li2 Rb1 76.8(2) 7_565 16_545
O10 Li2 Rb1 60.0(4) 14_565 14_565
O11 Li2 Rb1 121.0(5) . 14_565
O4 Li2 Rb1 138.1(5) 7_565 14_565
O1 Li2 Rb1 53.7(3) . 14_565
P1 Li2 Rb1 148.9(4) 7_565 14_565
P3 Li2 Rb1 60.6(2) 14_565 14_565
Rb2 Li2 Rb1 134.2(3) 7_565 14_565
Rb1 Li2 Rb1 90.1(2) 16_545 14_565
O8 Rb1 O1 98.86(14) 8_544 .
O8 Rb1 O4 121.79(14) 8_544 10_575
O1 Rb1 O4 119.97(13) . 10_575
O8 Rb1 O10 117.52(14) 8_544 7_564
O1 Rb1 O10 64.35(13) . 7_564
O4 Rb1 O10 58.38(12) 10_575 7_564
O8 Rb1 O7 119.45(13) 8_544 .
O1 Rb1 O7 134.50(13) . .
O4 Rb1 O7 60.60(13) 10_575 .
O10 Rb1 O7 111.29(13) 7_564 .
O8 Rb1 O12 57.86(13) 8_544 12_554
O1 Rb1 O12 105.59(14) . 12_554
O4 Rb1 O12 70.26(13) 10_575 12_554
O10 Rb1 O12 69.41(14) 7_564 12_554
O7 Rb1 O12 114.97(12) . 12_554
O8 Rb1 O6 75.82(13) 8_544 .
O1 Rb1 O6 164.33(13) . .
O4 Rb1 O6 74.54(12) 10_575 .
O10 Rb1 O6 131.25(11) 7_564 .
O7 Rb1 O6 44.78(12) . .
O12 Rb1 O6 84.28(13) 12_554 .
O8 Rb1 O1 67.53(12) 8_544 14_565
O1 Rb1 O1 73.45(15) . 14_565
O4 Rb1 O1 158.67(13) 10_575 14_565
O10 Rb1 O1 137.80(12) 7_564 14_565
O7 Rb1 O1 98.08(12) . 14_565
O12 Rb1 O1 124.69(11) 12_554 14_565
O6 Rb1 O1 90.94(11) . 14_565
O8 Rb1 Li1 32.1(2) 8_544 12_554
O1 Rb1 Li1 91.7(2) . 12_554
O4 Rb1 Li1 100.7(2) 10_575 12_554
O10 Rb1 Li1 86.2(2) 7_564 12_554
O7 Rb1 Li1 133.8(2) . 12_554
O12 Rb1 Li1 30.48(19) 12_554 12_554
O6 Rb1 Li1 91.1(2) . 12_554
O1 Rb1 Li1 95.00(19) 14_565 12_554
O8 Rb1 Li2 115.0(2) 8_544 12_554
O1 Rb1 Li2 94.6(2) . 12_554
O4 Rb1 Li2 30.9(2) 10_575 12_554
O10 Rb1 Li2 30.2(2) 7_564 12_554
O7 Rb1 Li2 90.7(2) . 12_554
O12 Rb1 Li2 57.2(2) 12_554 12_554
O6 Rb1 Li2 101.1(2) . 12_554
O1 Rb1 Li2 168.0(2) 14_565 12_554
Li1 Rb1 Li2 84.6(3) 12_554 12_554
O8 Rb1 P3 138.06(10) 8_544 .
O1 Rb1 P3 77.43(10) . .
O4 Rb1 P3 94.30(11) 10_575 .
O10 Rb1 P3 98.71(11) 7_564 .
O7 Rb1 P3 57.93(8) . .
O12 Rb1 P3 163.81(9) 12_554 .
O6 Rb1 P3 96.53(9) . .
O1 Rb1 P3 71.50(9) 14_565 .
Li1 Rb1 P3 164.54(18) 12_554 .
Li2 Rb1 P3 107.0(2) 12_554 .
O8 Rb1 P2 56.23(9) 8_544 14_565
O1 Rb1 P2 93.78(10) . 14_565
O4 Rb1 P2 144.58(9) 10_575 14_565
O10 Rb1 P2 157.05(9) 7_564 14_565
O7 Rb1 P2 88.72(10) . 14_565
O12 Rb1 P2 113.20(10) 12_554 14_565
O6 Rb1 P2 70.93(9) . 14_565
O1 Rb1 P2 21.43(8) 14_565 14_565
Li1 Rb1 P2 87.72(18) 12_554 14_565
Li2 Rb1 P2 168.84(19) 12_554 14_565
P3 Rb1 P2 82.11(4) . 14_565
O6 Rb2 O9 89.97(13) . 10_574
O6 Rb2 O5 82.85(13) . 8_544
O9 Rb2 O5 136.96(13) 10_574 8_544
O6 Rb2 O3 106.64(13) . 4
O9 Rb2 O3 100.76(14) 10_574 4
O5 Rb2 O3 121.99(13) 8_544 4
O6 Rb2 O4 161.87(12) . .
O9 Rb2 O4 78.59(12) 10_574 .
O5 Rb2 O4 95.87(12) 8_544 .
O3 Rb2 O4 89.44(12) 4 .
O6 Rb2 O12 87.30(13) . 12_554
O9 Rb2 O12 44.94(12) 10_574 12_554
O5 Rb2 O12 92.22(11) 8_544 12_554
O3 Rb2 O12 143.89(13) 4 12_554
O4 Rb2 O12 74.66(11) . 12_554
O6 Rb2 O2 64.01(12) . 4
O9 Rb2 O2 96.93(14) 10_574 4
O5 Rb2 O2 117.05(13) 8_544 4
O3 Rb2 O2 42.77(11) 4 4
O4 Rb2 O2 130.84(12) . 4
O12 Rb2 O2 133.85(13) 12_554 4
O6 Rb2 O11 138.30(13) . 15_464
O9 Rb2 O11 130.41(12) 10_574 15_464
O5 Rb2 O11 61.17(13) 8_544 15_464
O3 Rb2 O11 78.90(13) 4 15_464
O4 Rb2 O11 51.87(11) . 15_464
O12 Rb2 O11 112.77(13) 12_554 15_464
O2 Rb2 O11 112.56(14) 4 15_464
O6 Rb2 O8 70.73(11) . 8_544
O9 Rb2 O8 93.82(11) 10_574 8_544
O5 Rb2 O8 43.81(11) 8_544 8_544
O3 Rb2 O8 165.23(13) 4 8_544
O4 Rb2 O8 95.80(11) . 8_544
O12 Rb2 O8 50.81(11) 12_554 8_544
O2 Rb2 O8 133.32(12) 4 8_544
O11 Rb2 O8 93.48(12) 15_464 8_544
O6 Rb2 O2 122.08(13) . .
O9 Rb2 O2 85.85(12) 10_574 .
O5 Rb2 O2 63.43(12) 8_544 .
O3 Rb2 O2 130.90(12) 4 .
O4 Rb2 O2 43.82(11) . .
O12 Rb2 O2 51.58(12) 12_554 .
O2 Rb2 O2 173.43(15) 4 .
O11 Rb2 O2 61.50(13) 15_464 .
O8 Rb2 O2 52.06(11) 8_544 .
O6 Rb2 O3 97.69(12) . 15_465
O9 Rb2 O3 171.94(12) 10_574 15_465
O5 Rb2 O3 42.58(11) 8_544 15_465
O3 Rb2 O3 79.51(14) 4 15_465
O4 Rb2 O3 93.36(11) . 15_465
O12 Rb2 O3 132.56(11) 12_554 15_465
O2 Rb2 O3 88.73(13) 4 15_465
O11 Rb2 O3 41.59(12) 15_464 15_465
O8 Rb2 O3 86.39(11) 8_544 15_465
O2 Rb2 O3 87.94(12) . 15_465
O6 Rb2 O2 58.21(12) . 15_465
O9 Rb2 O2 148.02(12) 10_574 15_465
O5 Rb2 O2 43.95(12) 8_544 15_465
O3 Rb2 O2 92.32(14) 4 15_465
O4 Rb2 O2 131.04(12) . 15_465
O12 Rb2 O2 122.67(12) 12_554 15_465
O2 Rb2 O2 73.27(16) 4 15_465
O11 Rb2 O2 80.56(12) 15_464 15_465
O8 Rb2 O2 73.83(11) 8_544 15_465
O2 Rb2 O2 107.35(5) . 15_465
O3 Rb2 O2 39.49(10) 15_465 15_465
O4 P1 O2 121.0(3) . .
O4 P1 O3 110.8(3) . .
O2 P1 O3 103.6(3) . .
O4 P1 O5 109.2(3) . 10_574
O2 P1 O5 110.2(3) . 10_574
O3 P1 O5 99.9(3) . 10_574
O4 P1 Li2 30.9(3) . 15_464
O2 P1 Li2 114.2(4) . 15_464
O3 P1 Li2 85.1(3) . 15_464
O5 P1 Li2 132.7(3) 10_574 15_464
O4 P1 Li1 118.0(3) . 12_554
O2 P1 Li1 24.6(3) . 12_554
O3 P1 Li1 123.0(3) . 12_554
O5 P1 Li1 90.6(3) 10_574 12_554
Li2 P1 Li1 125.9(3) 15_464 12_554
O4 P1 Rb2 162.8(2) . 7_564
O2 P1 Rb2 73.0(3) . 7_564
O3 P1 Rb2 72.2(2) . 7_564
O5 P1 Rb2 54.03(16) 10_574 7_564
Li2 P1 Rb2 157.3(2) 15_464 7_564
Li1 P1 Rb2 69.9(2) 12_554 7_564
O4 P1 Rb2 117.8(2) . 8_544
O2 P1 Rb2 57.4(2) . 8_544
O3 P1 Rb2 49.82(18) . 8_544
O5 P1 Rb2 130.37(17) 10_574 8_544
Li2 P1 Rb2 88.3(2) 15_464 8_544
Li1 P1 Rb2 81.3(2) 12_554 8_544
Rb2 P1 Rb2 77.53(4) 7_564 8_544
O1 P2 O12 120.4(3) . .
O1 P2 O7 109.6(3) . 7_564
O12 P2 O7 111.3(3) . 7_564
O1 P2 O9 111.5(3) . 7_564
O12 P2 O9 104.7(3) . 7_564
O7 P2 O9 96.6(2) 7_564 7_564
O1 P2 Rb2 152.5(2) . 16_545
O12 P2 Rb2 61.4(2) . 16_545
O7 P2 Rb2 92.91(19) 7_564 16_545
O9 P2 Rb2 48.24(16) 7_564 16_545
O1 P2 Rb1 59.42(19) . 14_565
O12 P2 Rb1 78.6(2) . 14_565
O7 P2 Rb1 90.80(18) 7_564 14_565
O9 P2 Rb1 170.03(18) 7_564 14_565
Rb2 P2 Rb1 138.28(5) 16_545 14_565
O10 P3 O11 120.5(3) . .
O10 P3 O3 106.7(3) . 1_556
O11 P3 O3 108.6(3) . 1_556
O10 P3 O9 110.9(3) . .
O11 P3 O9 105.3(3) . .
O3 P3 O9 103.5(3) 1_556 .
O10 P3 Li2 28.0(3) . 14_565
O11 P3 Li2 96.2(3) . 14_565
O3 P3 Li2 105.4(3) 1_556 14_565
O9 P3 Li2 135.9(3) . 14_565
O10 P3 Rb1 73.4(2) . .
O11 P3 Rb1 72.1(3) . .
O3 P3 Rb1 178.9(2) 1_556 .
O9 P3 Rb1 75.50(17) . .
Li2 P3 Rb1 75.2(2) 14_565 .
O10 P3 Rb2 140.0(2) . 10_575
O11 P3 Rb2 66.6(2) . 10_575
O3 P3 Rb2 107.13(19) 1_556 10_575
O9 P3 Rb2 39.75(17) . 10_575
Li2 P3 Rb2 146.7(2) 14_565 10_575
Rb1 P3 Rb2 72.42(4) . 10_575
O8 P4 O6 119.8(3) . .
O8 P4 O7 111.4(3) . .
O6 P4 O7 105.8(3) . .
O8 P4 O5 107.0(3) . .
O6 P4 O5 108.1(3) . .
O7 P4 O5 103.6(3) . .
O8 P4 Li1 35.1(3) . 13_455
O6 P4 Li1 89.6(3) . 13_455
O7 P4 Li1 142.7(3) . 13_455
O5 P4 Li1 103.4(3) . 13_455
O8 P4 Li1 90.8(3) . 14_565
O6 P4 Li1 36.6(3) . 14_565
O7 P4 Li1 99.5(3) . 14_565
O5 P4 Li1 142.8(3) . 14_565
Li1 P4 Li1 72.8(4) 13_455 14_565
O8 P4 Rb2 61.7(2) . 4
O6 P4 Rb2 127.2(2) . 4
O7 P4 Rb2 123.08(19) . 4
O5 P4 Rb2 45.59(16) . 4
Li1 P4 Rb2 64.2(2) 13_455 4
Li1 P4 Rb2 134.7(2) 14_565 4
O8 P4 Rb1 25.34(17) . 4
O6 P4 Rb1 136.9(2) . 4
O7 P4 Rb1 86.86(17) . 4
O5 P4 Rb1 108.56(19) . 4
Li1 P4 Rb1 60.3(2) 13_455 4
Li1 P4 Rb1 101.5(2) 14_565 4
Rb2 P4 Rb1 69.47(3) 4 4
P2 O1 Li2 115.1(5) . .
P2 O1 Rb1 129.2(3) . .
Li2 O1 Rb1 107.0(4) . .
P2 O1 Rb1 99.2(2) . 14_565
Li2 O1 Rb1 98.9(4) . 14_565
Rb1 O1 Rb1 101.03(14) . 14_565
P1 O2 Li1 136.4(5) . 12_554
P1 O2 Rb2 101.3(2) . 8_544
Li1 O2 Rb2 120.7(4) 12_554 8_544
P1 O2 Rb2 92.0(3) . .
Li1 O2 Rb2 82.6(4) 12_554 .
Rb2 O2 Rb2 113.03(16) 8_544 .
P1 O2 Rb2 83.9(2) . 7_564
Li1 O2 Rb2 86.8(4) 12_554 7_564
Rb2 O2 Rb2 87.18(14) 8_544 7_564
Rb2 O2 Rb2 159.79(17) . 7_564
P1 O3 P3 137.5(3) . 1_554
P1 O3 Rb2 107.6(2) . 8_544
P3 O3 Rb2 114.5(2) 1_554 8_544
P1 O3 Rb2 82.6(2) . 7_564
P3 O3 Rb2 101.4(2) 1_554 7_564
Rb2 O3 Rb2 90.87(12) 8_544 7_564
P1 O4 Li2 126.3(4) . 15_464
P1 O4 Rb1 133.5(3) . 10_574
Li2 O4 Rb1 96.9(4) 15_464 10_574
P1 O4 Rb2 102.4(3) . .
Li2 O4 Rb2 87.1(4) 15_464 .
Rb1 O4 Rb2 95.53(13) 10_574 .
P1 O5 P4 134.6(3) 10_575 .
P1 O5 Rb2 100.82(19) 10_575 4
P4 O5 Rb2 112.2(2) . 4
P4 O6 Li1 117.5(4) . 14_565
P4 O6 Rb2 127.2(3) . .
Li1 O6 Rb2 104.1(4) 14_565 .
P4 O6 Rb1 99.5(2) . .
Li1 O6 Rb1 108.9(4) 14_565 .
Rb2 O6 Rb1 95.89(14) . .
P4 O7 P2 137.2(3) . 15_465
P4 O7 Rb1 98.00(19) . .
P2 O7 Rb1 124.5(2) 15_465 .
P4 O8 Li1 119.6(4) . 13_455
P4 O8 Rb1 141.8(3) . 4
Li1 O8 Rb1 98.4(4) 13_455 4
P4 O8 Rb2 96.7(2) . 4
Li1 O8 Rb2 82.1(4) 13_455 4
Rb1 O8 Rb2 92.10(13) 4 4
P3 O9 P2 131.7(3) . 15_465
P3 O9 Rb2 120.1(2) . 10_575
P2 O9 Rb2 108.0(2) 15_465 10_575
P3 O10 Li2 130.5(5) . 14_565
P3 O10 Rb1 132.4(3) . 15_465
Li2 O10 Rb1 94.0(4) 14_565 15_465
P3 O11 Li2 143.5(5) . .
P3 O11 Rb2 107.8(3) . 7_565
Li2 O11 Rb2 82.0(4) . 7_565
P2 O12 Li1 147.1(5) . .
P2 O12 Rb1 124.2(3) . 16_545
Li1 O12 Rb1 88.5(4) . 16_545
P2 O12 Rb2 95.9(2) . 16_545
Li1 O12 Rb2 88.0(4) . 16_545
Rb1 O12 Rb2 88.44(13) 16_545 16_545

loop_
_geom_bond_atom_site_label_1
_geom_bond_atom_site_label_2
_geom_bond_distance
_geom_bond_site_symmetry_2
Li1 O12 1.863(12) .
Li1 O2 1.877(13) 16_545
Li1 O8 1.971(13) 13_545
Li1 O6 2.017(13) 14_565
Li1 P4 2.982(12) 13_545
Li1 P4 3.002(12) 14_565
Li1 P1 3.106(12) 16_545
Li1 Rb1 3.671(12) 16_545
Li1 Rb2 3.771(12) 16_545
Li1 Rb2 3.925(12) 14_565
Li1 Rb1 4.337(12) 14_565
Li2 O10 1.888(13) 14_565
Li2 O11 1.897(13) .
Li2 O4 1.938(13) 7_565
Li2 O1 1.969(14) .
Li2 P1 3.041(12) 7_565
Li2 P3 3.054(11) 14_565
Li2 Rb2 3.718(13) 7_565
Li2 Rb1 3.743(13) 16_545
Li2 Rb1 4.238(12) 14_565
Rb1 O8 2.822(4) 8_544
Rb1 O1 2.861(5) .
Rb1 O4 2.978(5) 10_575
Rb1 O10 3.102(5) 7_564
Rb1 O7 3.208(4) .
Rb1 O12 3.212(5) 12_554
Rb1 O6 3.241(5) .
Rb1 O1 3.458(5) 14_565
Rb1 Li1 3.671(12) 12_554
Rb1 Li2 3.743(13) 12_554
Rb1 P3 3.819(2) .
Rb1 P2 3.966(2) 14_565
Rb2 O6 2.911(5) .
Rb2 O9 2.972(4) 10_574
Rb2 O5 3.046(4) 8_544
Rb2 O3 3.164(5) 4
Rb2 O4 3.274(6) .
Rb2 O12 3.345(6) 12_554
Rb2 O2 3.391(5) 4
Rb2 O11 3.473(6) 15_464
Rb2 O8 3.497(5) 8_544
Rb2 O2 3.521(6) .
Rb2 O3 3.549(6) 15_465
Rb2 O2 3.554(6) 15_465
P1 O4 1.462(4) .
P1 O2 1.464(5) .
P1 O3 1.589(5) .
P1 O5 1.599(4) 10_574
P1 Li2 3.041(12) 15_464
P1 Li1 3.106(12) 12_554
P1 Rb2 3.696(2) 7_564
P1 Rb2 3.947(2) 8_544
P2 O1 1.468(5) .
P2 O12 1.470(5) .
P2 O7 1.602(5) 7_564
P2 O9 1.607(5) 7_564
P2 Rb2 3.789(2) 16_545
P2 Rb1 3.966(2) 14_565
P3 O10 1.471(5) .
P3 O11 1.476(5) .
P3 O3 1.594(5) 1_556
P3 O9 1.598(5) .
P3 Li2 3.054(12) 14_565
P3 Rb2 4.019(2) 10_575
P4 O8 1.468(5) .
P4 O6 1.480(5) .
P4 O7 1.599(5) .
P4 O5 1.610(5) .
P4 Li1 2.982(12) 13_455
P4 Li1 3.002(12) 14_565
P4 Rb2 3.9469(19) 4
P4 Rb1 4.078(2) 4
O1 Rb1 3.458(5) 14_565
O2 Li1 1.877(13) 12_554
O2 Rb2 3.391(5) 8_544
O2 Rb2 3.554(6) 7_564
O3 P3 1.594(5) 1_554
O3 Rb2 3.164(5) 8_544
O3 Rb2 3.549(6) 7_564
O4 Li2 1.938(13) 15_464
O4 Rb1 2.978(5) 10_574
O5 P1 1.600(4) 10_575
O5 Rb2 3.046(4) 4
O6 Li1 2.017(13) 14_565
O7 P2 1.602(5) 15_465
O8 Li1 1.971(13) 13_455
O8 Rb1 2.822(4) 4
O8 Rb2 3.497(5) 4
O9 P2 1.607(5) 15_465
O9 Rb2 2.972(4) 10_575
O10 Li2 1.888(13) 14_565
O10 Rb1 3.102(5) 15_465
O11 Rb2 3.473(6) 7_565
O12 Rb1 3.212(5) 16_545
O12 Rb2 3.345(6) 16_545
